data_7101250
loop_
_publ_author_name
'Yoshinao Tamaru'
'Masanari Kimura'
'Keisuke Kojima'
'Masahiko Mori'
'Nahoko Mukai'

_publ_section_title
;
Nickel catalyzed stereoselective conjugate addition of
dimethylzinc upon aldimines across 1,?-dienynes
;
_journal_issue 26
_journal_name_full 'Chemical Communications'
_journal_paper_doi 10.1039/b605728d
_journal_year 2006
_chemical_formula_moiety 'C25 H31 N O2 '
_chemical_formula_sum 'C25 H31 N O2'
_chemical_formula_weight 377.53
_space_group_IT_number 2
_symmetry_cell_setting triclinic
_symmetry_Int_Tables_number 2
_symmetry_space_group_name_Hall '-P 1'
_symmetry_space_group_name_H-M 'P -1'
_cell_angle_alpha 85.224(5)
_cell_angle_beta 85.589(3)
_cell_angle_gamma 76.189(2)
_cell_formula_units_Z 2
_cell_length_a 8.8531(8)
_cell_length_b 10.122(2)
_cell_length_c 12.351(2)
_cell_measurement_temperature 297.2
_cell_volume 1069.2(3)
_computing_cell_refinement D*TREK
_computing_data_collection D*TREK
_computing_data_reduction 'teXsan Ver. 1.11'
_computing_publication_material 'teXsan Ver. 1.11'
_computing_structure_refinement 'teXsan Ver. 1.10'
_computing_structure_solution SIR92
_diffrn_measured_fraction_theta_full 0.9244
_diffrn_measured_fraction_theta_max 0.9244
_diffrn_measurement_device_type 'Quantum CCD/Rigaku AFC7'
_diffrn_measurement_method \w
_diffrn_radiation_type 'Mo K\a'
_diffrn_radiation_wavelength 0.7107
_diffrn_reflns_av_R_equivalents 0.021
_diffrn_reflns_limit_h_max 10
_diffrn_reflns_limit_h_min -11
_diffrn_reflns_limit_k_max 10
_diffrn_reflns_limit_k_min -12
_diffrn_reflns_limit_l_max 15
_diffrn_reflns_limit_l_min -15
_diffrn_reflns_number 9132
_diffrn_reflns_theta_full 27.45
_diffrn_reflns_theta_max 27.45
_exptl_absorpt_coefficient_mu 0.073
_exptl_absorpt_correction_T_max 0.985
_exptl_absorpt_correction_T_min 0.781
_exptl_absorpt_correction_type multi-scan
_exptl_absorpt_process_details '(Jacobson, 1998)'
_exptl_crystal_colour clear
_exptl_crystal_density_diffrn 1.173
_exptl_crystal_density_method 'not measured'
_exptl_crystal_description block
_exptl_crystal_size_max 0.500
_exptl_crystal_size_mid 0.300
_exptl_crystal_size_min 0.200
_refine_diff_density_max 0.55
_refine_diff_density_min -0.47
_refine_ls_extinction_method none
_refine_ls_goodness_of_fit_ref 1.638
_refine_ls_number_parameters 341
_refine_ls_number_reflns 4498
_refine_ls_R_factor_gt 0.0627
_refine_ls_shift/su_max 0.0007
_refine_ls_structure_factor_coef Fsqd
_refine_ls_weighting_details 'w = 1/[\s^2^(Fo^2^) + (0.02000(Max(Fo^2^,0) + 2Fc^2^)/3)^2^]'
_refine_ls_weighting_scheme calc
_refine_ls_wR_factor_ref 0.1450
_reflns_number_gt 2394
_reflns_number_total 4501
_reflns_threshold_expression F^2^>2.0\s(F^2^)
_cod_data_source_file b605728d.txt
_cod_original_sg_symbol_H-M 'P -1 '
_cod_original_formula_sum 'C25 H31 N O2 '
_cod_database_code 7101250

loop_
_symmetry_equiv_pos_as_xyz
x,y,z
-x,-y,-z

loop_
_atom_site_label
_atom_site_type_symbol
_atom_site_fract_x
_atom_site_fract_y
_atom_site_fract_z
_atom_site_U_iso_or_equiv
_atom_site_adp_type
_atom_site_occupancy
_atom_site_calc_flag
O(1) O 0.2581(2) 0.2530(2) 0.9429(1) 0.0590(5) Uani 1.00 d
O(2) O -0.4070(4) 1.2984(3) 0.5898(4) 0.174(2) Uani 1.00 d
N(1) N -0.3014(2) 0.7791(2) 0.8032(2) 0.0528(6) Uani 1.00 d
C(1) C 0.2834(3) 0.1214(3) 0.8998(2) 0.0600(8) Uani 1.00 d
C(2) C 0.1582(3) 0.1177(3) 0.8250(2) 0.0543(8) Uani 1.00 d
C(3) C 0.1465(2) 0.2289(2) 0.7347(2) 0.0434(6) Uani 1.00 d
C(4) C 0.1414(2) 0.3662(2) 0.7773(2) 0.0442(7) Uani 1.00 d
C(5) C 0.2677(3) 0.3533(3) 0.8564(2) 0.0557(8) Uani 1.00 d
C(6) C 0.1383(2) 0.2083(3) 0.6301(2) 0.0526(7) Uani 1.00 d
C(7) C 0.1326(4) 0.3175(3) 0.5391(2) 0.085(1) Uani 1.00 d
C(8) C 0.1332(3) 0.0717(3) 0.5913(2) 0.0740(10) Uani 1.00 d
C(9) C -0.0185(3) 0.4258(2) 0.8294(2) 0.0504(7) Uani 1.00 d
C(10) C -0.1399(3) 0.4894(3) 0.7797(2) 0.0569(8) Uani 1.00 d
C(11) C -0.3016(3) 0.5397(3) 0.8295(2) 0.0548(8) Uani 1.00 d
C(12) C -0.3862(2) 0.6793(2) 0.7800(2) 0.0483(7) Uani 1.00 d
C(13) C -0.5574(2) 0.7107(2) 0.8197(2) 0.0453(7) Uani 1.00 d
C(14) C -0.6710(3) 0.7015(3) 0.7521(3) 0.0605(9) Uani 1.00 d
C(15) C -0.8275(3) 0.7234(3) 0.7911(3) 0.0688(10) Uani 1.00 d
C(16) C -0.8689(3) 0.7534(3) 0.8963(3) 0.0670(9) Uani 1.00 d
C(17) C -0.7574(3) 0.7641(3) 0.9635(3) 0.0658(9) Uani 1.00 d
C(18) C -0.6024(3) 0.7428(2) 0.9257(2) 0.0523(7) Uani 1.00 d
C(19) C -0.3310(2) 0.9099(2) 0.7527(2) 0.0494(7) Uani 1.00 d
C(20) C -0.4365(3) 0.9533(3) 0.6720(2) 0.0554(8) Uani 1.00 d
C(21) C -0.4566(4) 1.0819(3) 0.6207(3) 0.0707(10) Uani 1.00 d
C(22) C -0.3738(4) 1.1705(3) 0.6481(3) 0.088(1) Uani 1.00 d
C(23) C -0.2709(4) 1.1309(4) 0.7272(4) 0.089(1) Uani 1.00 d
C(24) C -0.2486(3) 1.0022(3) 0.7800(3) 0.0692(10) Uani 1.00 d
C(25) C -0.3141(9) 1.3597(7) 0.5651(6) 0.193(3) Uani 1.00 d
H(1) H 0.286(3) 0.058(3) 0.965(2) 0.080(8) Uiso 1.00 calc
H(2) H 0.391(3) 0.103(3) 0.861(2) 0.073(8) Uiso 1.00 calc
H(3) H 0.189(3) 0.029(3) 0.794(2) 0.072(8) Uiso 1.00 calc
H(4) H 0.055(3) 0.128(3) 0.869(2) 0.075(8) Uiso 1.00 calc
H(5) H 0.160(2) 0.429(2) 0.718(2) 0.046(6) Uiso 1.00 calc
H(6) H 0.255(3) 0.435(3) 0.892(2) 0.073(8) Uiso 1.00 calc
H(7) H 0.376(3) 0.329(2) 0.816(2) 0.059(7) Uiso 1.00 calc
H(8) H 0.0432 0.3906 0.5511 0.1059 Uiso 1.00 calc
H(9) H 0.2238 0.3535 0.5373 0.1059 Uiso 1.00 calc
H(10) H 0.1276 0.2822 0.4714 0.1059 Uiso 1.00 calc
H(11) H 0.1285 0.0784 0.5130 0.0887 Uiso 1.00 calc
H(12) H 0.2250 0.0046 0.6093 0.0887 Uiso 1.00 calc
H(13) H 0.0445 0.0431 0.6227 0.0887 Uiso 1.00 calc
H(14) H -0.032(3) 0.421(3) 0.901(2) 0.087(10) Uiso 1.00 calc
H(15) H -0.129(4) 0.500(4) 0.702(3) 0.12(1) Uiso 1.00 calc
H(16) H -0.295(2) 0.546(2) 0.911(2) 0.059(7) Uiso 1.00 calc
H(17) H -0.363(3) 0.478(3) 0.820(2) 0.085(9) Uiso 1.00 calc
H(18) H -0.384(2) 0.672(2) 0.698(2) 0.044(6) Uiso 1.00 calc
H(19) H -0.645(3) 0.679(3) 0.673(2) 0.066(7) Uiso 1.00 calc
H(20) H -0.899(3) 0.718(3) 0.742(2) 0.084(9) Uiso 1.00 calc
H(21) H -0.983(3) 0.767(3) 0.917(2) 0.073(8) Uiso 1.00 calc
H(22) H -0.787(3) 0.789(3) 1.039(3) 0.094(10) Uiso 1.00 calc
H(23) H -0.526(3) 0.752(3) 0.975(2) 0.068(8) Uiso 1.00 calc
H(24) H -0.278(3) 0.768(3) 0.866(2) 0.08(1) Uiso 1.00 calc
H(25) H -0.496(3) 0.894(2) 0.652(2) 0.054(7) Uiso 1.00 calc
H(26) H -0.526(3) 1.110(3) 0.567(2) 0.087(10) Uiso 1.00 calc
H(27) H -0.210(4) 1.182(3) 0.747(3) 0.10(1) Uiso 1.00 calc
H(28) H -0.175(3) 0.969(3) 0.831(2) 0.080(9) Uiso 1.00 calc
H(29) H -0.2315 1.3118 0.5128 0.2268 Uiso 1.00 calc
H(30) H -0.2584 1.3795 0.6230 0.2268 Uiso 1.00 calc
H(31) H -0.3557 1.4475 0.5254 0.2268 Uiso 1.00 calc

loop_
_atom_site_aniso_label
_atom_site_aniso_U_11
_atom_site_aniso_U_22
_atom_site_aniso_U_33
_atom_site_aniso_U_12
_atom_site_aniso_U_13
_atom_site_aniso_U_23
O(1) 0.062(1) 0.053(1) 0.059(1) -0.0031(8) -0.0113(8) -0.0068(9)
O(2) 0.133(3) 0.081(2) 0.286(5) -0.027(2) 0.053(3) 0.052(2)
N(1) 0.047(1) 0.054(1) 0.058(1) -0.0144(9) -0.006(1) 0.003(1)
C(1) 0.069(2) 0.045(2) 0.056(2) 0.004(1) -0.003(1) 0.000(1)
C(2) 0.065(2) 0.040(2) 0.055(2) -0.010(1) 0.002(1) -0.004(1)
C(3) 0.035(1) 0.040(1) 0.052(1) -0.0055(9) 0.0019(10) -0.003(1)
C(4) 0.040(1) 0.037(1) 0.052(1) -0.0051(9) 0.003(1) 0.002(1)
C(5) 0.051(2) 0.047(2) 0.068(2) -0.011(1) -0.003(1) -0.007(1)
C(6) 0.047(1) 0.056(2) 0.050(2) -0.004(1) 0.000(1) -0.005(1)
C(7) 0.097(2) 0.089(2) 0.058(2) -0.006(2) -0.007(2) 0.007(2)
C(8) 0.071(2) 0.081(2) 0.072(2) -0.014(1) -0.002(1) -0.030(2)
C(9) 0.046(1) 0.044(1) 0.055(2) -0.001(1) 0.004(1) -0.001(1)
C(10) 0.044(1) 0.064(2) 0.057(2) 0.000(1) 0.001(1) -0.014(1)
C(11) 0.042(1) 0.048(2) 0.068(2) 0.001(1) 0.002(1) -0.006(1)
C(12) 0.041(1) 0.049(1) 0.052(2) -0.004(1) -0.001(1) -0.007(1)
C(13) 0.039(1) 0.036(1) 0.059(2) -0.0047(9) -0.001(1) -0.003(1)
C(14) 0.053(2) 0.055(2) 0.075(2) -0.011(1) -0.010(1) -0.011(1)
C(15) 0.047(2) 0.054(2) 0.109(3) -0.015(1) -0.022(2) 0.002(2)
C(16) 0.043(2) 0.049(2) 0.103(2) -0.005(1) 0.004(2) 0.011(2)
C(17) 0.049(2) 0.059(2) 0.080(2) -0.003(1) 0.010(1) 0.003(2)
C(18) 0.041(1) 0.051(2) 0.060(2) -0.005(1) 0.001(1) -0.002(1)
C(19) 0.036(1) 0.049(2) 0.059(1) -0.006(1) 0.009(1) -0.002(1)
C(20) 0.052(1) 0.056(2) 0.055(2) -0.009(1) 0.003(1) 0.002(1)
C(21) 0.062(2) 0.065(2) 0.072(2) 0.002(1) 0.009(2) 0.016(2)
C(22) 0.070(2) 0.049(2) 0.130(3) -0.003(2) 0.026(2) 0.018(2)
C(23) 0.068(2) 0.061(2) 0.141(3) -0.024(2) 0.009(2) -0.009(2)
C(24) 0.054(2) 0.058(2) 0.096(2) -0.015(1) -0.002(2) -0.004(2)
C(25) 0.264(7) 0.152(5) 0.192(6) -0.105(5) -0.040(5) 0.013(5)

loop_
_atom_type_symbol
_atom_type_description
_atom_type_scat_dispersion_real
_atom_type_scat_dispersion_imag
_atom_type_scat_source
C C 0.003 0.002
;International Tables for Crystallography
(1992, Vol. C, Tables 4.2.6.8 and 6.1.1.1)
;
H H 0.000 0.000
;International Tables for Crystallography
(1992, Vol. C, Table 6.1.1.2)
;
N N 0.006 0.003
;International Tables for Crystallography
(1992, Vol. C, Tables 4.2.6.8 and 6.1.1.1)
;
O O 0.011 0.006
;International Tables for Crystallography
(1992, Vol. C, Tables 4.2.6.8 and 6.1.1.1)
;

loop_
_geom_angle_atom_site_label_1
_geom_angle_atom_site_label_2
_geom_angle_atom_site_label_3
_geom_angle
_geom_angle_publ_flag
C(1) O(1) C(5) 109.6(2) yes
C(22) O(2) C(25) 123.1(5) yes
C(12) N(1) C(19) 122.1(2) yes
O(1) C(1) C(2) 111.0(2) yes
C(1) C(2) C(3) 111.4(2) yes
C(2) C(3) C(4) 111.9(2) yes
C(2) C(3) C(6) 123.6(2) yes
C(4) C(3) C(6) 124.4(2) yes
C(3) C(4) C(5) 110.5(2) yes
C(3) C(4) C(9) 110.5(2) yes
C(5) C(4) C(9) 111.4(2) yes
O(1) C(5) C(4) 111.9(2) yes
C(3) C(6) C(7) 123.9(2) yes
C(3) C(6) C(8) 123.0(2) yes
C(7) C(6) C(8) 113.1(2) yes
C(4) C(9) C(10) 126.5(3) yes
C(9) C(10) C(11) 127.0(3) yes
C(10) C(11) C(12) 113.6(2) yes
N(1) C(12) C(11) 108.1(2) yes
N(1) C(12) C(13) 115.2(2) yes
C(11) C(12) C(13) 110.1(2) yes
C(12) C(13) C(14) 120.8(2) yes
C(12) C(13) C(18) 120.9(2) yes
C(14) C(13) C(18) 118.2(2) yes
C(13) C(14) C(15) 120.5(3) yes
C(14) C(15) C(16) 120.3(3) yes
C(15) C(16) C(17) 119.7(3) yes
C(16) C(17) C(18) 120.5(3) yes
C(13) C(18) C(17) 121.0(3) yes
N(1) C(19) C(20) 123.1(2) yes
N(1) C(19) C(24) 119.6(2) yes
C(20) C(19) C(24) 117.2(3) yes
C(19) C(20) C(21) 121.0(3) yes
C(20) C(21) C(22) 120.8(3) yes
O(2) C(22) C(21) 114.7(4) yes
O(2) C(22) C(23) 126.0(4) yes
C(21) C(22) C(23) 119.2(3) yes
C(22) C(23) C(24) 121.1(3) yes
C(19) C(24) C(23) 120.6(3) yes

loop_
_geom_bond_atom_site_label_1
_geom_bond_atom_site_label_2
_geom_bond_distance
_geom_bond_publ_flag
O(1) C(1) 1.437(3) yes
O(1) C(5) 1.424(3) yes
O(2) C(22) 1.406(4) yes
O(2) C(25) 1.152(6) yes
N(1) C(12) 1.452(3) yes
N(1) C(19) 1.390(3) yes
C(1) C(2) 1.505(4) yes
C(2) C(3) 1.508(3) yes
C(3) C(4) 1.516(3) yes
C(3) C(6) 1.336(3) yes
C(4) C(5) 1.516(3) yes
C(4) C(9) 1.517(3) yes
C(6) C(7) 1.504(4) yes
C(6) C(8) 1.512(4) yes
C(9) C(10) 1.285(3) yes
C(10) C(11) 1.501(3) yes
C(11) C(12) 1.534(3) yes
C(12) C(13) 1.523(3) yes
C(13) C(14) 1.380(3) yes
C(13) C(18) 1.381(3) yes
C(14) C(15) 1.403(4) yes
C(15) C(16) 1.362(4) yes
C(16) C(17) 1.366(4) yes
C(17) C(18) 1.388(3) yes
C(19) C(20) 1.391(3) yes
C(19) C(24) 1.391(4) yes
C(20) C(21) 1.378(4) yes
C(21) C(22) 1.363(4) yes
C(22) C(23) 1.358(5) yes
C(23) C(24) 1.384(4) yes

loop_
_geom_contact_atom_site_label_1
_geom_contact_atom_site_label_2
_geom_contact_distance
_geom_contact_site_symmetry_2
O(1) N(1) 3.169(3) 2_567
O(1) C(18) 3.573(3) 2_567
C(6) C(21) 3.505(4) 1_645

loop_
_geom_torsion_atom_site_label_1
_geom_torsion_atom_site_label_2
_geom_torsion_atom_site_label_3
_geom_torsion_atom_site_label_4
_geom_torsion
_geom_torsion_publ_flag
O(1) C(1) C(2) C(3) 55.8(3) yes
O(1) C(5) C(4) C(3) -55.2(3) yes
O(1) C(5) C(4) C(9) 68.0(3) yes
O(2) C(22) C(21) C(20) -179.5(3) yes
O(2) C(22) C(23) C(24) 179.4(3) yes
N(1) C(12) C(11) C(10) -63.7(3) yes
N(1) C(12) C(13) C(14) 132.6(2) yes
N(1) C(12) C(13) C(18) -50.5(3) yes
N(1) C(19) C(20) C(21) -176.9(2) yes
N(1) C(19) C(24) C(23) 177.0(3) yes
C(1) O(1) C(5) C(4) 63.1(3) yes
C(1) C(2) C(3) C(4) -48.1(3) yes
C(1) C(2) C(3) C(6) 133.2(2) yes
C(2) C(1) O(1) C(5) -63.1(3) yes
C(2) C(3) C(4) C(5) 47.3(3) yes
C(2) C(3) C(4) C(9) -76.4(2) yes
C(2) C(3) C(6) C(7) -177.6(2) yes
C(2) C(3) C(6) C(8) 2.6(3) yes
C(3) C(4) C(9) C(10) -80.8(3) yes
C(4) C(3) C(6) C(7) 3.9(3) yes
C(4) C(3) C(6) C(8) -175.9(2) yes
C(4) C(9) C(10) C(11) 175.1(3) yes
C(5) C(4) C(3) C(6) -134.1(2) yes
C(5) C(4) C(9) C(10) 156.0(3) yes
C(6) C(3) C(4) C(9) 102.2(3) yes
C(9) C(10) C(11) C(12) 140.8(3) yes
C(10) C(11) C(12) C(13) 169.7(2) yes
C(11) C(12) N(1) C(19) 167.9(2) yes
C(11) C(12) C(13) C(14) -104.9(3) yes
C(11) C(12) C(13) C(18) 72.0(3) yes
C(12) N(1) C(19) C(20) -3.9(3) yes
C(12) N(1) C(19) C(24) 178.6(2) yes
C(12) C(13) C(14) C(15) 176.5(2) yes
C(12) C(13) C(18) C(17) -176.5(2) yes
C(13) C(12) N(1) C(19) -68.6(3) yes
C(13) C(14) C(15) C(16) -0.3(4) yes
C(13) C(18) C(17) C(16) 0.2(4) yes
C(14) C(13) C(18) C(17) 0.5(4) yes
C(14) C(15) C(16) C(17) 1.0(4) yes
C(15) C(14) C(13) C(18) -0.4(4) yes
C(15) C(16) C(17) C(18) -0.9(4) yes
C(19) C(20) C(21) C(22) -0.2(4) yes
C(19) C(24) C(23) C(22) 0.2(5) yes
C(20) C(19) C(24) C(23) -0.6(4) yes
C(20) C(21) C(22) C(23) -0.2(5) yes
C(21) C(20) C(19) C(24) 0.7(4) yes
C(21) C(22) O(2) C(25) -145.1(6) yes
C(21) C(22) C(23) C(24) 0.2(5) yes
C(23) C(22) O(2) C(25) 35.7(8) yes
C(23) C(22) O(2) C(25) 35.7(8) yes
